data_2205134
loop_
_publ_author_name
'Gasque, Laura'
'Mijangos, Edgar'
'Bern\`es, Sylvain'

_publ_section_title
;4,4'-(2-Methyl-1<i>H</i>-imidazole-4,5-diyl)bis[2(<i>S</i>)-methyl-3-azoniabutanoate]
 acetic acid monohydrate
;
_journal_issue 2
_journal_name_full 'Acta Crystallographica Section E'
_journal_page_first o284
_journal_page_last o286
_journal_paper_doi 10.1107/S1600536805000115
_journal_volume 61
_journal_year 2005
_chemical_formula_iupac 'C12 H20 N4 O4, C2 H4 O2, H2 O'
_chemical_formula_moiety 'C12 H20 N4 O4, C2 H4 O2, H2 O'
_chemical_formula_sum 'C14 H26 N4 O7'
_chemical_formula_weight 362.39
_chemical_name_systematic
;
4,4'-(2-Methyl-1H-imidazole-4,5-diyl)bis[2(S)-methyl-3-azoniabutanoate]
acetic acid monohydrate
;
_space_group_IT_number 4
_symmetry_cell_setting monoclinic
_symmetry_space_group_name_Hall 'P 2yb'
_symmetry_space_group_name_H-M 'P 1 21 1'
_atom_sites_solution_hydrogens 'See text'
_atom_sites_solution_primary direct
_atom_sites_solution_secondary difmap
_audit_creation_method SHELXTL-Plus
_cell_angle_alpha 90.00
_cell_angle_beta 109.898(19)
_cell_angle_gamma 90.00
_cell_formula_units_Z 2
_cell_length_a 13.337(3)
_cell_length_b 5.3977(14)
_cell_length_c 14.312(4)
_cell_measurement_reflns_used 38
_cell_measurement_temperature 298.0(10)
_cell_measurement_theta_max 13.09
_cell_measurement_theta_min 3.26
_cell_volume 968.8(4)
_computing_cell_refinement XSCANS
_computing_data_collection 'XSCANS (Siemens, 1996)'
_computing_data_reduction XSCANS
_computing_molecular_graphics 'SHELXTL-Plus and Mercury (CCDC, 2004)'
_computing_publication_material SHELXTL-Plus
_computing_structure_refinement SHELXTL-Plus
_computing_structure_solution 'SHELXTL-Plus (Sheldrick, 1998)'
_diffrn_ambient_temperature 298.0(10)
_diffrn_measured_fraction_theta_full 0.998
_diffrn_measured_fraction_theta_max 0.998
_diffrn_measurement_device_type 'Bruker P4'
_diffrn_measurement_method '\w scans'
_diffrn_radiation_monochromator graphite
_diffrn_radiation_type MoK\a
_diffrn_radiation_wavelength 0.71073
_diffrn_reflns_av_R_equivalents 0.0321
_diffrn_reflns_av_sigmaI/netI 0.0421
_diffrn_reflns_limit_h_max 18
_diffrn_reflns_limit_h_min -1
_diffrn_reflns_limit_k_max 7
_diffrn_reflns_limit_k_min -1
_diffrn_reflns_limit_l_max 19
_diffrn_reflns_limit_l_min -20
_diffrn_reflns_number 4070
_diffrn_reflns_theta_full 30.00
_diffrn_reflns_theta_max 30.00
_diffrn_reflns_theta_min 1.80
_diffrn_standards_decay_% 1
_diffrn_standards_interval_count 97
_diffrn_standards_number 3
_exptl_absorpt_coefficient_mu 0.100
_exptl_absorpt_correction_type none
_exptl_crystal_colour colorless
_exptl_crystal_density_diffrn 1.242
_exptl_crystal_density_method 'not measured'
_exptl_crystal_description prism
_exptl_crystal_F_000 388
_exptl_crystal_size_max 0.48
_exptl_crystal_size_mid 0.26
_exptl_crystal_size_min 0.26
_refine_diff_density_max 0.224
_refine_diff_density_min -0.206
_refine_ls_abs_structure_details 'see text'
_refine_ls_extinction_method none
_refine_ls_goodness_of_fit_ref 1.030
_refine_ls_hydrogen_treatment mixed
_refine_ls_matrix_type full
_refine_ls_number_parameters 254
_refine_ls_number_reflns 3107
_refine_ls_number_restraints 1
_refine_ls_restrained_S_all 1.030
_refine_ls_R_factor_all 0.0585
_refine_ls_R_factor_gt 0.0413
_refine_ls_shift/su_max 0.000
_refine_ls_shift/su_mean 0.000
_refine_ls_structure_factor_coef Fsqd
_refine_ls_weighting_details 'calc w=1/[\s^2^(Fo^2^)+(0.0655P)^2^+0.0268P] where P=(Fo^2^+2Fc^2^)/3'
_refine_ls_weighting_scheme calc
_refine_ls_wR_factor_gt 0.1060
_refine_ls_wR_factor_ref 0.1173
_reflns_number_gt 2403
_reflns_number_total 3107
_reflns_threshold_expression I>2\s(I)
_cod_data_source_file ob6462.cif
_cod_data_source_block I
_cod_original_sg_symbol_H-M 'P 21'
_cod_database_code 2205134
_cod_database_fobs_code 2205134

loop_
_symmetry_equiv_pos_as_xyz
'x, y, z'
'-x, y+1/2, -z'

loop_
_atom_site_label
_atom_site_fract_x
_atom_site_fract_y
_atom_site_fract_z
_atom_site_U_iso_or_equiv
_atom_site_adp_type
_atom_site_calc_flag
_atom_site_refinement_flags
_atom_site_occupancy
_atom_site_type_symbol
N1 0.25362(13) 0.7685(4) 0.45737(12) 0.0427(5) Uani d . 1 N
H1 0.235(2) 0.775(7) 0.512(2) 0.064 Uiso d . 1 H
C2 0.33517(18) 0.6503(6) 0.44365(16) 0.0488(6) Uani d . 1 C
N3 0.33876(13) 0.6967(5) 0.35367(12) 0.0458(5) Uani d . 1 N
H3 0.428(3) 0.597(8) 0.322(2) 0.069 Uiso d . 1 H
C4 0.25284(16) 0.8477(5) 0.30738(13) 0.0371(4) Uani d . 1 C
C5 0.19917(15) 0.8937(4) 0.37142(12) 0.0360(4) Uani d . 1 C
C6 0.4087(2) 0.4838(9) 0.5189(2) 0.0773(10) Uani d . 1 C
H6A 0.4717 0.4558 0.5023 0.116 Uiso calc R 1 H
H6B 0.3738 0.3286 0.5196 0.116 Uiso calc R 1 H
H6C 0.4280 0.5595 0.5833 0.116 Uiso calc R 1 H
C7 0.09830(16) 1.0277(4) 0.35994(14) 0.0387(5) Uani d . 1 C
H7A 0.0817 1.1391 0.3035 0.046 Uiso calc R 1 H
H7B 0.1069 1.1260 0.4189 0.046 Uiso calc R 1 H
N8 0.00847(13) 0.8471(4) 0.34451(11) 0.0345(4) Uani d . 1 N
H8A 0.008(2) 0.747(6) 0.291(2) 0.052 Uiso d . 1 H
H8B 0.023(2) 0.753(6) 0.4068(19) 0.052 Uiso d . 1 H
C9 -0.09879(16) 0.9667(5) 0.31896(13) 0.0381(5) Uani d . 1 C
H9A -0.1037 1.0995 0.2709 0.046 Uiso calc R 1 H
C10 -0.11489(16) 1.0792(5) 0.41069(13) 0.0373(4) Uani d . 1 C
O11 -0.19280(14) 1.2257(5) 0.39006(11) 0.0573(5) Uani d . 1 O
O12 -0.05559(12) 1.0158(3) 0.49437(9) 0.0425(4) Uani d . 1 O
C13 -0.1846(2) 0.7782(7) 0.2713(2) 0.0686(9) Uani d . 1 C
H13A -0.1767 0.7185 0.2110 0.103 Uiso calc R 1 H
H13B -0.2534 0.8540 0.2564 0.103 Uiso calc R 1 H
H13C -0.1784 0.6422 0.3162 0.103 Uiso calc R 1 H
C14 0.22902(18) 0.9303(4) 0.20237(13) 0.0384(5) Uani d . 1 C
H14A 0.2912 1.0113 0.1959 0.046 Uiso calc R 1 H
H14B 0.1710 1.0491 0.1849 0.046 Uiso calc R 1 H
N15 0.19883(14) 0.7133(4) 0.13300(11) 0.0325(3) Uani d . 1 N
H15A 0.142(2) 0.638(6) 0.1401(18) 0.049 Uiso d . 1 H
H15B 0.256(2) 0.603(6) 0.1441(19) 0.049 Uiso d . 1 H
C16 0.16377(16) 0.7871(4) 0.02568(12) 0.0342(4) Uani d . 1 C
H16A 0.1167 0.9313 0.0164 0.041 Uiso calc R 1 H
C17 0.10002(17) 0.5753(4) -0.03866(14) 0.0364(4) Uani d . 1 C
O18 0.10392(16) 0.3681(3) -0.00159(12) 0.0525(4) Uani d . 1 O
O19 0.04880(15) 0.6309(4) -0.12722(11) 0.0513(5) Uani d . 1 O
C20 0.2584(2) 0.8595(7) -0.00444(17) 0.0559(7) Uani d . 1 C
H20A 0.2923 1.0032 0.0324 0.084 Uiso calc R 1 H
H20B 0.2343 0.8963 -0.0742 0.084 Uiso calc R 1 H
H20C 0.3084 0.7250 0.0094 0.084 Uiso calc R 1 H
C21 0.5587(3) 0.3071(15) 0.1953(3) 0.136(3) Uani d . 1 C
H21A 0.5561 0.3584 0.1303 0.204 Uiso calc R 1 H
H21B 0.5529 0.1300 0.1969 0.204 Uiso calc R 1 H
H21C 0.6252 0.3584 0.2435 0.204 Uiso calc R 1 H
C22 0.4692(2) 0.4223(8) 0.2189(2) 0.0664(9) Uani d . 1 C
O23 0.49361(16) 0.5357(8) 0.30221(16) 0.1040(13) Uani d . 1 O
O24 0.37846(15) 0.4044(5) 0.16188(15) 0.0696(6) Uani d . 1 O
O25 0.01209(13) 0.5929(4) 0.17334(11) 0.0395(3) Uani d . 1 O
H251 -0.015(3) 0.449(8) 0.152(2) 0.059 Uiso d . 1 H
H252 -0.020(3) 0.689(7) 0.125(2) 0.059 Uiso d . 1 H

loop_
_atom_site_aniso_label
_atom_site_aniso_U_11
_atom_site_aniso_U_22
_atom_site_aniso_U_33
_atom_site_aniso_U_12
_atom_site_aniso_U_13
_atom_site_aniso_U_23
N1 0.0353(8) 0.0640(13) 0.0273(7) -0.0042(9) 0.0089(6) 0.0043(8)
C2 0.0391(10) 0.0670(17) 0.0371(9) 0.0030(12) 0.0089(8) 0.0069(11)
N3 0.0347(8) 0.0661(14) 0.0347(8) 0.0034(10) 0.0092(6) 0.0015(9)
C4 0.0355(9) 0.0450(12) 0.0292(7) -0.0066(9) 0.0089(7) -0.0018(9)
C5 0.0350(9) 0.0449(12) 0.0273(7) -0.0044(9) 0.0096(7) -0.0016(8)
C6 0.0607(15) 0.108(3) 0.0565(14) 0.029(2) 0.0119(12) 0.0288(19)
C7 0.0422(10) 0.0420(12) 0.0324(8) -0.0027(10) 0.0135(7) -0.0019(9)
N8 0.0343(8) 0.0410(9) 0.0283(6) 0.0019(8) 0.0107(6) -0.0022(7)
C9 0.0366(9) 0.0497(12) 0.0278(7) 0.0075(10) 0.0108(7) -0.0012(9)
C10 0.0407(10) 0.0438(12) 0.0299(8) 0.0018(10) 0.0153(7) -0.0011(9)
O11 0.0568(9) 0.0823(14) 0.0354(7) 0.0288(10) 0.0190(7) 0.0029(9)
O12 0.0488(8) 0.0477(10) 0.0289(6) 0.0045(8) 0.0106(6) -0.0014(7)
C13 0.0402(12) 0.088(2) 0.0700(16) -0.0032(15) 0.0091(11) -0.0331(18)
C14 0.0471(11) 0.0395(11) 0.0295(8) -0.0074(10) 0.0140(8) -0.0024(8)
N15 0.0356(8) 0.0353(9) 0.0254(6) -0.0005(8) 0.0087(6) 0.0012(7)
C16 0.0423(10) 0.0346(10) 0.0239(7) 0.0024(9) 0.0092(7) 0.0019(8)
C17 0.0424(10) 0.0363(11) 0.0307(8) 0.0032(9) 0.0125(8) -0.0047(8)
O18 0.0687(11) 0.0366(9) 0.0434(8) -0.0029(9) 0.0078(7) -0.0005(7)
O19 0.0715(11) 0.0469(10) 0.0282(7) 0.0037(9) 0.0075(7) -0.0068(7)
C20 0.0596(14) 0.0706(18) 0.0413(10) -0.0138(14) 0.0222(10) 0.0029(13)
C21 0.0600(18) 0.238(8) 0.101(3) 0.033(3) 0.0166(18) -0.064(4)
C22 0.0422(12) 0.095(3) 0.0590(14) 0.0062(16) 0.0136(10) -0.0028(17)
O23 0.0454(10) 0.190(4) 0.0710(13) 0.0073(17) 0.0134(9) -0.049(2)
O24 0.0493(10) 0.0752(16) 0.0728(11) 0.0126(11) 0.0057(8) -0.0132(11)
O25 0.0448(8) 0.0394(8) 0.0316(6) -0.0004(7) 0.0093(6) -0.0024(7)

loop_
_atom_type_symbol
_atom_type_description
_atom_type_scat_dispersion_real
_atom_type_scat_dispersion_imag
_atom_type_scat_source
C C 0.0033 0.0016 'International Tables Vol C Tables 4.2.6.8 and 6.1.1.4'
H H 0.0000 0.0000 'International Tables Vol C Tables 4.2.6.8 and 6.1.1.4'
N N 0.0061 0.0033 'International Tables Vol C Tables 4.2.6.8 and 6.1.1.4'
O O 0.0106 0.0060 'International Tables Vol C Tables 4.2.6.8 and 6.1.1.4'

loop_
_geom_angle_atom_site_label_1
_geom_angle_atom_site_label_2
_geom_angle_atom_site_label_3
_geom_angle
_geom_angle_publ_flag
C2 N1 C5 108.23(17) ?
C2 N1 H1 129(2) n
C5 N1 H1 123(2) n
N3 C2 N1 110.7(2) n
N3 C2 C6 125.7(2) n
N1 C2 C6 123.6(2) n
C2 N3 C4 106.21(18) ?
C2 N3 H3 121.1(12) n
C4 N3 H3 132.7(12) n
C5 C4 N3 108.98(17) n
C5 C4 C14 129.9(2) n
N3 C4 C14 121.14(18) n
C4 C5 N1 105.88(19) n
C4 C5 C7 132.56(18) n
N1 C5 C7 121.40(17) n
C2 C6 H6A 109.5 n
C2 C6 H6B 109.5 n
H6A C6 H6B 109.5 n
C2 C6 H6C 109.5 n
H6A C6 H6C 109.5 n
H6B C6 H6C 109.5 n
C5 C7 N8 110.30(18) n
C5 C7 H7A 109.6 n
N8 C7 H7A 109.6 n
C5 C7 H7B 109.6 n
N8 C7 H7B 109.6 n
H7A C7 H7B 108.1 n
C9 N8 C7 113.85(18) ?
C9 N8 H8A 108.2(16) n
C7 N8 H8A 106.1(17) n
C9 N8 H8B 108.7(16) n
C7 N8 H8B 107.5(16) n
H8A N8 H8B 113(3) n
N8 C9 C13 109.5(2) n
N8 C9 C10 111.33(15) n
C13 C9 C10 110.46(19) n
N8 C9 H9A 108.5 n
C13 C9 H9A 108.5 n
C10 C9 H9A 108.5 n
O12 C10 O11 127.25(18) y
O12 C10 C9 119.45(19) y
O11 C10 C9 113.26(16) y
C9 C13 H13A 109.5 n
C9 C13 H13B 109.5 n
H13A C13 H13B 109.5 n
C9 C13 H13C 109.5 n
H13A C13 H13C 109.5 n
H13B C13 H13C 109.5 n
C4 C14 N15 110.51(19) n
C4 C14 H14A 109.5 n
N15 C14 H14A 109.5 n
C4 C14 H14B 109.5 n
N15 C14 H14B 109.5 n
H14A C14 H14B 108.1 n
C14 N15 C16 113.02(17) ?
C14 N15 H15A 109.1(18) n
C16 N15 H15A 104.9(16) n
C14 N15 H15B 111.3(18) n
C16 N15 H15B 107.1(16) n
H15A N15 H15B 111(3) n
N15 C16 C20 111.10(17) n
N15 C16 C17 109.48(17) n
C20 C16 C17 111.52(18) n
N15 C16 H16A 108.2 n
C20 C16 H16A 108.2 n
C17 C16 H16A 108.2 n
O18 C17 O19 125.5(2) y
O18 C17 C16 119.05(17) y
O19 C17 C16 115.4(2) y
C16 C20 H20A 109.5 n
C16 C20 H20B 109.5 n
H20A C20 H20B 109.5 n
C16 C20 H20C 109.5 n
H20A C20 H20C 109.5 n
H20B C20 H20C 109.5 n
C22 C21 H21A 109.5 n
C22 C21 H21B 109.5 n
H21A C21 H21B 109.5 n
C22 C21 H21C 109.5 n
H21A C21 H21C 109.5 n
H21B C21 H21C 109.5 n
O24 C22 O23 123.0(3) y
O24 C22 C21 120.7(3) y
O23 C22 C21 116.3(3) y
C22 O23 H3 115.3(17) n
H251 O25 H252 103(3) ?

loop_
_geom_bond_atom_site_label_1
_geom_bond_atom_site_label_2
_geom_bond_distance
_geom_bond_publ_flag
N1 C2 1.332(3) y
N1 C5 1.374(3) y
N1 H1 0.90(3) n
C2 N3 1.329(3) y
C2 C6 1.487(4) n
N3 C4 1.378(3) y
N3 H3 1.51(3) ?
C4 C5 1.364(3) n
C4 C14 1.494(3) n
C5 C7 1.487(3) n
C6 H6A 0.9600 n
C6 H6B 0.9600 n
C6 H6C 0.9600 n
C7 N8 1.502(3) y
C7 H7A 0.9700 n
C7 H7B 0.9700 n
N8 C9 1.497(3) y
N8 H8A 0.94(3) n
N8 H8B 0.99(3) n
C9 C13 1.510(4) n
C9 C10 1.527(3) n
C9 H9A 0.9800 n
C10 O11 1.259(3) y
C10 O12 1.238(2) y
C13 H13A 0.9600 n
C13 H13B 0.9600 n
C13 H13C 0.9600 n
C14 N15 1.499(3) y
C14 H14A 0.9700 n
C14 H14B 0.9700 n
N15 C16 1.499(2) y
N15 H15A 0.89(3) n
N15 H15B 0.93(3) n
C16 C20 1.517(3) n
C16 C17 1.531(3) n
C16 H16A 0.9800 n
C17 O18 1.231(3) y
C17 O19 1.255(3) y
C20 H20A 0.9600 n
C20 H20B 0.9600 n
C20 H20C 0.9600 n
C21 C22 1.484(5) n
C21 H21A 0.9600 n
C21 H21B 0.9600 n
C21 H21C 0.9600 n
C22 O24 1.212(3) y
C22 O23 1.280(4) y
O23 H3 1.06(3) ?
O25 H251 0.87(4) ?
O25 H252 0.85(4) ?

loop_
_geom_hbond_atom_site_label_D
_geom_hbond_atom_site_label_H
_geom_hbond_atom_site_label_A
_geom_hbond_site_symmetry_A
_geom_hbond_distance_DH
_geom_hbond_distance_HA
_geom_hbond_distance_DA
_geom_hbond_angle_DHA
_geom_hbond_publ_flag
O23 H3 N3 1 1.06(3) 1.51(3) 2.569(3) 177(3) yes
N8 H8A O25 1 0.94(3) 1.90(3) 2.823(2) 170(3) yes
N15 H15A O25 1 0.89(3) 1.97(3) 2.817(2) 159(3) yes
N15 H15B O24 1 0.93(3) 1.90(3) 2.832(3) 174(3) yes
N1 H1 O11 2_546 0.90(3) 1.70(3) 2.585(2) 168(4) yes
N8 H8B O12 2_546 0.99(3) 1.85(3) 2.815(2) 167(3) yes
O25 H251 O19 2_545 0.87(4) 1.78(4) 2.636(3) 169(3) yes
O25 H252 O18 2 0.85(4) 1.99(4) 2.838(2) 172(3) yes
O25 H252 O19 2 0.85(4) 2.42(4) 3.027(3) 129(3) yes

loop_
_geom_torsion_atom_site_label_1
_geom_torsion_atom_site_label_2
_geom_torsion_atom_site_label_3
_geom_torsion_atom_site_label_4
_geom_torsion
_geom_torsion_publ_flag
C5 N1 C2 N3 1.6(3) n
C5 N1 C2 C6 -176.5(3) n
N1 C2 N3 C4 -1.6(3) n
C6 C2 N3 C4 176.5(3) n
C2 N3 C4 C5 1.0(3) n
C2 N3 C4 C14 -177.6(2) n
N3 C4 C5 N1 0.0(3) n
C14 C4 C5 N1 178.4(2) n
N3 C4 C5 C7 -175.2(2) n
C14 C4 C5 C7 3.2(4) n
C2 N1 C5 C4 -0.9(3) n
C2 N1 C5 C7 174.9(2) n
C4 C5 C7 N8 100.3(3) n
N1 C5 C7 N8 -74.3(2) n
C5 C7 N8 C9 -172.39(14) n
C7 N8 C9 C13 160.63(19) n
C7 N8 C9 C10 -76.9(2) n
N8 C9 C10 O12 -16.6(3) n
C13 C9 C10 O12 105.3(3) n
N8 C9 C10 O11 165.6(2) n
C13 C9 C10 O11 -72.5(3) n
C5 C4 C14 N15 -112.8(3) n
N3 C4 C14 N15 65.5(3) n
C4 C14 N15 C16 174.45(17) n
C14 N15 C16 C20 75.4(2) n
C14 N15 C16 C17 -160.94(16) n
N15 C16 C17 O18 -14.6(3) n
C20 C16 C17 O18 108.7(2) n
N15 C16 C17 O19 166.56(18) n
C20 C16 C17 O19 -70.1(3) n

loop_
_cod_related_entry_id
_cod_related_entry_database
_cod_related_entry_code
1 ChemSpider 21173650
